data_4310517
loop_
_publ_author_name
'Cory A. Jaska'
'Alan J. Lough'
'Ian Manners'

_publ_section_title
;
 Linear Hybrid Aminoborane/Phosphinoborane Chains: Synthesis,
 Proton-Hydride Interactions, and Thermolysis Behavior
;
_journal_name_full 'Inorganic Chemistry'
_journal_page_first 1090
_journal_page_last 1099
_journal_paper_doi 10.1021/ic034938f
_journal_volume 43
_journal_year 2004
_chemical_formula_sum 'C14 H22 B2 N P'
_chemical_formula_weight 256.92
_chemical_name_systematic
; 
 ? 
;
_space_group_IT_number 14
_symmetry_cell_setting monoclinic
_symmetry_space_group_name_Hall '-P 2ybc'
_symmetry_space_group_name_H-M 'P 1 21/c 1'
_atom_sites_solution_hydrogens geom
_atom_sites_solution_primary direct
_atom_sites_solution_secondary difmap
_audit_creation_method SHELXL-97
_cell_angle_alpha 90.00
_cell_angle_beta 106.4140(13)
_cell_angle_gamma 90.00
_cell_formula_units_Z 4
_cell_length_a 11.2250(3)
_cell_length_b 9.3830(3)
_cell_length_c 15.3070(5)
_cell_measurement_reflns_used 25367
_cell_measurement_temperature 150(1)
_cell_measurement_theta_max 27.5
_cell_measurement_theta_min 2.6
_cell_volume 1546.49(8)
_computing_cell_refinement 'Denzo-SMN (Otwinowski & Minor, 1997)'
_computing_data_collection 'Collect (Nonius BV, 1997-2002)'
_computing_data_reduction 'Denzo-SMN (Otwinowski & Minor, 1997)'
_computing_molecular_graphics 'SHELXTL V6.12 (Sheldrick, 2001)'
_computing_publication_material 'SHELXTL V6.12 (Sheldrick, 2001)'
_computing_structure_refinement 'SHELXTL V6.12 (Sheldrick, 2001)'
_computing_structure_solution 'SHELXTL V6.12 (Sheldrick, 2001)'
_diffrn_ambient_temperature 150(2)
_diffrn_detector_area_resol_mean 9
_diffrn_measured_fraction_theta_full 0.993
_diffrn_measured_fraction_theta_max 0.993
_diffrn_measurement_device_type 'Noniys KappaCCD'
_diffrn_measurement_method '\f scans and \w scans with \k offsets'
_diffrn_radiation_monochromator graphite
_diffrn_radiation_source 'fine-focus sealed tube'
_diffrn_radiation_type MoK\a
_diffrn_radiation_wavelength 0.71073
_diffrn_reflns_av_R_equivalents 0.0404
_diffrn_reflns_av_sigmaI/netI 0.0468
_diffrn_reflns_limit_h_max 14
_diffrn_reflns_limit_h_min -14
_diffrn_reflns_limit_k_max 12
_diffrn_reflns_limit_k_min -10
_diffrn_reflns_limit_l_max 19
_diffrn_reflns_limit_l_min -19
_diffrn_reflns_number 11694
_diffrn_reflns_theta_full 27.49
_diffrn_reflns_theta_max 27.49
_diffrn_reflns_theta_min 3.61
_diffrn_standards_decay_% 0
_diffrn_standards_number 0
_exptl_absorpt_coefficient_mu 0.160
_exptl_absorpt_correction_T_max 0.947
_exptl_absorpt_correction_T_min 0.865
_exptl_absorpt_correction_type multi-scan
_exptl_absorpt_process_details
; 
multi-scan from symmetry-related measurements 
 Sortav (Blessing 1995) 
;
_exptl_crystal_density_diffrn 1.103
_exptl_crystal_density_method 'not measured'
_exptl_crystal_description block
_exptl_crystal_F_000 552
_exptl_crystal_size_max 0.30
_exptl_crystal_size_mid 0.30
_exptl_crystal_size_min 0.20
_refine_diff_density_max 0.244
_refine_diff_density_min -0.319
_refine_diff_density_rms 0.038
_refine_ls_extinction_coef 0.013(3)
_refine_ls_extinction_expression Fc^*^=kFc[1+0.001xFc^2^\l^3^/sin(2\q)]^-1/4^
_refine_ls_extinction_method SHELXL
_refine_ls_goodness_of_fit_ref 1.034
_refine_ls_hydrogen_treatment mixed
_refine_ls_matrix_type full
_refine_ls_number_parameters 190
_refine_ls_number_reflns 3523
_refine_ls_number_restraints 0
_refine_ls_restrained_S_all 1.034
_refine_ls_R_factor_all 0.0504
_refine_ls_R_factor_gt 0.0373
_refine_ls_shift/su_max 0.001
_refine_ls_shift/su_mean 0.000
_refine_ls_structure_factor_coef Fsqd
_refine_ls_weighting_details 'calc w=1/[\s^2^(Fo^2^)+(0.0373P)^2^+0.4218P] where P=(Fo^2^+2Fc^2^)/3'
_refine_ls_weighting_scheme calc
_refine_ls_wR_factor_gt 0.0913
_refine_ls_wR_factor_ref 0.0982
_reflns_number_gt 2869
_reflns_number_total 3523
_reflns_threshold_expression I>2\s(I)
_cod_data_source_file ic034938fsi20030806_112125.cif
_cod_data_source_block k02155
_cod_depositor_comments
;
The following automatic conversions were performed:
'_symmetry_cell_setting' value 'Monoclinic' changed to 'monoclinic'
according to '/home/saulius/struct/CIF-dictionaries/cif_core.dic'
dictionary named 'cif_core.dic' version 2.4.1 from 2010-06-29.

Automatic conversion script
Id: cif_fix_enum 1527 2010-12-29 10:47:43Z saulius 
;
_cod_original_formula_sum 'C14 H6 H16 B2 N P'
_cod_database_code 4310517

loop_
_symmetry_equiv_pos_as_xyz
'x, y, z'
'-x, y+1/2, -z+1/2'
'-x, -y, -z'
'x, -y-1/2, z-1/2'

loop_
_atom_site_label
_atom_site_type_symbol
_atom_site_fract_x
_atom_site_fract_y
_atom_site_fract_z
_atom_site_U_iso_or_equiv
_atom_site_adp_type
_atom_site_occupancy
_atom_site_symmetry_multiplicity
_atom_site_calc_flag
_atom_site_refinement_flags
_atom_site_disorder_assembly
_atom_site_disorder_group
P1 P 0.21790(3) 0.23465(3) 0.06578(2) 0.02495(12) Uani 1 1 d . . .
N1 N 0.07619(11) 0.09100(13) 0.17401(8) 0.0301(3) Uani 1 1 d . . .
H1N H 0.0346(14) 0.0592(17) 0.1262(12) 0.029(4) Uiso 1 1 d . . .
C1 C -0.00913(17) 0.10323(19) 0.23287(12) 0.0483(4) Uani 1 1 d . . .
H1A H -0.0406 0.0086 0.2419 0.072 Uiso 1 1 calc R . .
H1B H -0.0789 0.1657 0.2034 0.072 Uiso 1 1 calc R . .
H1C H 0.0361 0.1435 0.2920 0.072 Uiso 1 1 calc R . .
C2 C 0.17550(15) -0.01258(18) 0.21253(12) 0.0454(4) Uani 1 1 d . . .
H2A H 0.1387 -0.1028 0.2243 0.068 Uiso 1 1 calc R . .
H2B H 0.2300 0.0247 0.2697 0.068 Uiso 1 1 calc R . .
H2C H 0.2239 -0.0287 0.1693 0.068 Uiso 1 1 calc R . .
C3 C 0.37693(12) 0.17707(14) 0.12107(9) 0.0283(3) Uani 1 1 d . . .
C4 C 0.44837(15) 0.25001(16) 0.19672(12) 0.0406(4) Uani 1 1 d . . .
H4A H 0.4146 0.3308 0.2186 0.049 Uiso 1 1 calc R . .
C5 C 0.56844(15) 0.20640(19) 0.24076(13) 0.0485(4) Uani 1 1 d . . .
H5A H 0.6162 0.2569 0.2927 0.058 Uiso 1 1 calc R . .
C6 C 0.61837(14) 0.08948(19) 0.20906(12) 0.0457(4) Uani 1 1 d . . .
H6A H 0.7007 0.0596 0.2390 0.055 Uiso 1 1 calc R . .
C7 C 0.54908(15) 0.01651(19) 0.13431(12) 0.0449(4) Uani 1 1 d . . .
H7A H 0.5837 -0.0637 0.1125 0.054 Uiso 1 1 calc R . .
C8 C 0.42830(14) 0.05921(16) 0.09029(10) 0.0361(3) Uani 1 1 d . . .
H8A H 0.3807 0.0075 0.0389 0.043 Uiso 1 1 calc R . .
C9 C 0.23968(12) 0.41613(14) 0.03104(9) 0.0274(3) Uani 1 1 d . . .
C10 C 0.32369(14) 0.44059(16) -0.01961(11) 0.0378(3) Uani 1 1 d . . .
H10A H 0.3686 0.3631 -0.0348 0.045 Uiso 1 1 calc R . .
C11 C 0.34195(15) 0.57758(18) -0.04789(11) 0.0430(4) Uani 1 1 d . . .
H11A H 0.3996 0.5934 -0.0820 0.052 Uiso 1 1 calc R . .
C12 C 0.27657(15) 0.69103(17) -0.02661(11) 0.0422(4) Uani 1 1 d . . .
H12A H 0.2893 0.7846 -0.0460 0.051 Uiso 1 1 calc R . .
C13 C 0.19305(15) 0.66827(16) 0.02268(12) 0.0409(4) Uani 1 1 d . . .
H13A H 0.1481 0.7463 0.0371 0.049 Uiso 1 1 calc R . .
C14 C 0.17403(13) 0.53157(15) 0.05154(10) 0.0337(3) Uani 1 1 d . . .
H14A H 0.1160 0.5169 0.0854 0.040 Uiso 1 1 calc R . .
B1 B 0.12467(15) 0.24553(16) 0.15654(11) 0.0293(3) Uani 1 1 d . . .
H1 H 0.0407(15) 0.3131(19) 0.1270(11) 0.042(4) Uiso 1 1 d . . .
H2 H 0.1832(15) 0.2836(18) 0.2226(12) 0.042(4) Uiso 1 1 d . . .
B2 B 0.14239(15) 0.11876(17) -0.03991(11) 0.0307(3) Uani 1 1 d . . .
H3 H 0.0482(15) 0.1682(19) -0.0693(12) 0.043(5) Uiso 1 1 d . . .
H4 H 0.1330(16) 0.008(2) -0.0112(13) 0.052(5) Uiso 1 1 d . . .
H5 H 0.2028(16) 0.1220(19) -0.0870(13) 0.050(5) Uiso 1 1 d . . .

loop_
_atom_site_aniso_label
_atom_site_aniso_U_11
_atom_site_aniso_U_22
_atom_site_aniso_U_33
_atom_site_aniso_U_23
_atom_site_aniso_U_13
_atom_site_aniso_U_12
P1 0.02607(18) 0.02329(19) 0.02504(19) -0.00069(13) 0.00648(13) -0.00017(13)
N1 0.0355(6) 0.0305(6) 0.0245(6) -0.0040(5) 0.0090(5) -0.0070(5)
C1 0.0607(10) 0.0475(10) 0.0479(10) -0.0090(8) 0.0337(9) -0.0169(8)
C2 0.0475(9) 0.0383(8) 0.0462(9) 0.0139(7) 0.0066(7) -0.0012(7)
C3 0.0287(6) 0.0257(7) 0.0305(7) 0.0035(5) 0.0084(5) 0.0006(5)
C4 0.0368(8) 0.0325(8) 0.0453(9) -0.0038(6) -0.0002(7) 0.0004(6)
C5 0.0365(8) 0.0452(9) 0.0525(10) 0.0060(8) -0.0058(7) -0.0069(7)
C6 0.0293(7) 0.0544(10) 0.0515(10) 0.0248(8) 0.0084(7) 0.0057(7)
C7 0.0430(8) 0.0526(10) 0.0431(9) 0.0145(8) 0.0186(7) 0.0203(8)
C8 0.0393(8) 0.0394(8) 0.0308(7) 0.0024(6) 0.0117(6) 0.0098(6)
C9 0.0271(6) 0.0262(7) 0.0259(7) 0.0006(5) 0.0027(5) -0.0017(5)
C10 0.0375(8) 0.0356(8) 0.0415(8) 0.0039(6) 0.0134(7) -0.0008(6)
C11 0.0403(8) 0.0470(9) 0.0414(9) 0.0096(7) 0.0110(7) -0.0096(7)
C12 0.0456(9) 0.0298(8) 0.0428(9) 0.0094(7) -0.0012(7) -0.0080(7)
C13 0.0452(9) 0.0255(7) 0.0470(9) 0.0023(6) 0.0050(7) 0.0023(6)
C14 0.0344(7) 0.0279(7) 0.0371(8) 0.0013(6) 0.0071(6) 0.0012(6)
B1 0.0333(8) 0.0271(8) 0.0290(8) -0.0023(6) 0.0110(6) -0.0030(6)
B2 0.0318(8) 0.0296(8) 0.0294(8) -0.0044(6) 0.0065(6) -0.0019(6)

loop_
_atom_type_symbol
_atom_type_description
_atom_type_scat_dispersion_real
_atom_type_scat_dispersion_imag
_atom_type_scat_source
C C 0.0033 0.0016 'International Tables Vol C Tables 4.2.6.8 and 6.1.1.4'
H H 0.0000 0.0000 'International Tables Vol C Tables 4.2.6.8 and 6.1.1.4'
N N 0.0061 0.0033 'International Tables Vol C Tables 4.2.6.8 and 6.1.1.4'
P P 0.1023 0.0942 'International Tables Vol C Tables 4.2.6.8 and 6.1.1.4'
B B 0.0013 0.0007 'International Tables Vol C Tables 4.2.6.8 and 6.1.1.4'
H H 0.0000 0.0000 'International Tables Vol C Tables 4.2.6.8 and 6.1.1.4'

loop_
_geom_angle_atom_site_label_1
_geom_angle_atom_site_label_2
_geom_angle_atom_site_label_3
_geom_angle
_geom_angle_site_symmetry_1
_geom_angle_site_symmetry_3
_geom_angle_publ_flag
C9 P1 C3 102.57(6) . . ?
C9 P1 B2 110.16(7) . . ?
C3 P1 B2 111.15(7) . . ?
C9 P1 B1 107.48(6) . . ?
C3 P1 B1 109.49(7) . . ?
B2 P1 B1 115.19(7) . . ?
H1N N1 C2 107.3(11) . . ?
H1N N1 C1 105.7(11) . . ?
C2 N1 C1 110.58(13) . . ?
H1N N1 B1 108.8(12) . . ?
C2 N1 B1 114.29(11) . . ?
C1 N1 B1 109.76(11) . . ?
N1 H1N H4 161.2(15) . 3 ?
C4 C3 C8 118.55(13) . . ?
C4 C3 P1 119.92(11) . . ?
C8 C3 P1 121.52(11) . . ?
C5 C4 C3 120.84(15) . . ?
C6 C5 C4 119.90(16) . . ?
C7 C6 C5 119.94(14) . . ?
C6 C7 C8 120.37(15) . . ?
C3 C8 C7 120.38(15) . . ?
C14 C9 C10 118.63(13) . . ?
C14 C9 P1 122.51(10) . . ?
C10 C9 P1 118.85(10) . . ?
C11 C10 C9 120.42(14) . . ?
C12 C11 C10 120.24(14) . . ?
C13 C12 C11 119.91(14) . . ?
C12 C13 C14 120.41(14) . . ?
C13 C14 C9 120.38(14) . . ?
H2 B1 H1 113.8(12) . . ?
H2 B1 N1 106.5(9) . . ?
H1 B1 N1 107.1(9) . . ?
H2 B1 P1 111.7(8) . . ?
H1 B1 P1 107.4(8) . . ?
N1 B1 P1 110.25(9) . . ?
H5 B2 H3 113.7(12) . . ?
H5 B2 H4 114.2(13) . . ?
H3 B2 H4 110.5(12) . . ?
H5 B2 P1 108.7(9) . . ?
H3 B2 P1 104.0(9) . . ?
H4 B2 P1 104.7(10) . . ?

loop_
_geom_bond_atom_site_label_1
_geom_bond_atom_site_label_2
_geom_bond_distance
_geom_bond_site_symmetry_2
_geom_bond_publ_flag
P1 C9 1.8209(14) . ?
P1 C3 1.8278(14) . ?
P1 B2 1.9348(16) . ?
P1 B1 1.9641(16) . ?
N1 H1N 0.805(17) . ?
N1 C2 1.471(2) . ?
N1 C1 1.4932(18) . ?
N1 B1 1.5975(19) . ?
H1N H4 2.27(2) 3 ?
C3 C4 1.388(2) . ?
C3 C8 1.3895(19) . ?
C4 C5 1.387(2) . ?
C5 C6 1.381(3) . ?
C6 C7 1.371(3) . ?
C7 C8 1.392(2) . ?
C9 C14 1.3948(19) . ?
C9 C10 1.3986(19) . ?
C10 C11 1.390(2) . ?
C11 C12 1.383(2) . ?
C12 C13 1.376(2) . ?
C13 C14 1.393(2) . ?
B1 H2 1.099(17) . ?
B1 H1 1.120(17) . ?
B2 H5 1.121(17) . ?
B2 H3 1.125(17) . ?
B2 H4 1.143(19) . ?
